data_7101578
loop_
_publ_author_name
'C.Gomez Garcia'
E.Canadell
E.Coronado
S.Curreli
P.Deplano
C.Faulmann
C.Gimemez-Saiz
M.L.Mercuri
L.Pilia
A.Serpe

_publ_section_title
;
A chirality-induced alpha phase and a novel molecular
magnetic metal in the BEDT-TTF/ tris(croconate)ferrate(III) hybrid
molecular system
;
_journal_issue 47
_journal_name_full 'Chemical Communications'
_journal_paper_doi 10.1039/b610408h
_journal_year 2006
_chemical_formula_moiety 'C15 Fe O15, 5(C10 H8 S8), C7 H5 N'
_chemical_formula_sum 'C72 H45 Fe N O15 S40'
_chemical_formula_weight 2502.34
_chemical_name_systematic
;
?
;
_space_group_IT_number 2
_symmetry_cell_setting triclinic
_symmetry_space_group_name_Hall '-P 1'
_symmetry_space_group_name_H-M 'P -1'
_atom_sites_solution_hydrogens geom
_atom_sites_solution_primary direct
_atom_sites_solution_secondary difmap
_audit_creation_method SHELXL-97
_cell_angle_alpha 103.194(11)
_cell_angle_beta 102.859(11)
_cell_angle_gamma 73.680(10)
_cell_formula_units_Z 2
_cell_length_a 19.591(2)
_cell_length_b 19.395(2)
_cell_length_c 12.9581(12)
_cell_measurement_reflns_used 6681
_cell_measurement_temperature 170(2)
_cell_measurement_theta_max 25.9
_cell_measurement_theta_min 2.2
_cell_volume 4534.1(8)
_computing_cell_refinement 'IPDS software (Stoe, 1996)'
_computing_data_collection 'IPDS software (Stoe, 1996)'
_computing_data_reduction 'IPDS software (Stoe, 1996)'
_computing_molecular_graphics 'Cameron (Watkin, 1996)'
_computing_publication_material 'WinGX publication routines (Farrugia, 1999)'
_computing_structure_refinement 'SHELXL-97 (Sheldrick, 1997)'
_computing_structure_solution 'Sir97 (Altomare, 1999)'
_diffrn_ambient_temperature 170(2)
_diffrn_measured_fraction_theta_full 0.949
_diffrn_measured_fraction_theta_max 0.949
_diffrn_measurement_device_type 'STOE Imaging Plate Diffraction System'
_diffrn_measurement_method '\f scan '
_diffrn_radiation_monochromator graphite
_diffrn_radiation_source 'fine-focus sealed tube'
_diffrn_radiation_type MoK\a
_diffrn_radiation_wavelength 0.71073
_diffrn_reflns_av_R_equivalents 0.1991
_diffrn_reflns_av_sigmaI/netI 0.3273
_diffrn_reflns_limit_h_max 21
_diffrn_reflns_limit_h_min -21
_diffrn_reflns_limit_k_max 21
_diffrn_reflns_limit_k_min -21
_diffrn_reflns_limit_l_max 14
_diffrn_reflns_limit_l_min -14
_diffrn_reflns_number 33942
_diffrn_reflns_theta_full 23.25
_diffrn_reflns_theta_max 23.25
_diffrn_reflns_theta_min 2.14
_diffrn_standards_decay_% 0
_exptl_absorpt_coefficient_mu 1.153
_exptl_absorpt_correction_T_max 0.818
_exptl_absorpt_correction_T_min 0.4478
_exptl_absorpt_correction_type refdelf
_exptl_absorpt_process_details
;
Sheldrick, G.M. (anon) SHELX97 Release 97-2 (1998)
I/sigma threshold for reflections = 5.000
Delta(U)/lambda**2 = 0.000
Highest even order spherical harmonic = 6
Highest odd order spherical harmonic = 3
;
_exptl_crystal_colour black
_exptl_crystal_density_diffrn 1.833
_exptl_crystal_density_method 'not measured'
_exptl_crystal_description needle
_exptl_crystal_F_000 2540
_exptl_crystal_size_max 0.75
_exptl_crystal_size_mid 0.375
_exptl_crystal_size_min 0.075
_refine_diff_density_max 0.467
_refine_diff_density_min -0.465
_refine_diff_density_rms 0.107
_refine_ls_extinction_method none
_refine_ls_goodness_of_fit_ref 0.682
_refine_ls_hydrogen_treatment noref
_refine_ls_matrix_type full
_refine_ls_number_parameters 1174
_refine_ls_number_reflns 12379
_refine_ls_number_restraints 0
_refine_ls_restrained_S_all 0.682
_refine_ls_R_factor_all 0.2029
_refine_ls_R_factor_gt 0.0528
_refine_ls_shift/su_max 0.002
_refine_ls_shift/su_mean 0.000
_refine_ls_structure_factor_coef Fsqd
_refine_ls_weighting_details 'calc w=1/[\s^2^(Fo^2^)]'
_refine_ls_weighting_scheme calc
_refine_ls_wR_factor_gt 0.0745
_refine_ls_wR_factor_ref 0.1119
_reflns_number_gt 3876
_reflns_number_total 12379
_reflns_threshold_expression >2sigma(I)
_cod_data_source_file b610408h.txt
_cod_database_code 7101578

loop_
_symmetry_equiv_pos_as_xyz
'x, y, z'
'-x, -y, -z'

loop_
_atom_site_label
_atom_site_type_symbol
_atom_site_fract_x
_atom_site_fract_y
_atom_site_fract_z
_atom_site_U_iso_or_equiv
_atom_site_adp_type
_atom_site_occupancy
_atom_site_symmetry_multiplicity
_atom_site_calc_flag
_atom_site_refinement_flags
C11 C 0.5673(10) 0.8311(7) 0.5512(11) 0.040(4) Uani 1 1 d .
H11A H 0.5395 0.8049 0.4888 0.03(4) Uiso 1 1 calc R
H11B H 0.6189 0.8065 0.5514 0.13(8) Uiso 1 1 calc R
C12 C 0.5478(9) 0.8216(8) 0.6489(11) 0.039(4) Uani 1 1 d .
H12A H 0.5526 0.7689 0.6445 0.15(9) Uiso 1 1 calc R
H12B H 0.4963 0.8465 0.6492 0.25(15) Uiso 1 1 calc R
C13 C 0.5860(7) 0.9645(6) 0.6585(10) 0.023(3) Uani 1 1 d .
C14 C 0.6025(7) 0.9372(6) 0.7528(10) 0.024(3) Uani 1 1 d .
C15 C 0.6253(7) 1.0664(6) 0.8014(10) 0.024(3) Uani 1 1 d .
C16 C 0.6341(7) 1.1362(6) 0.8505(9) 0.023(3) Uani 1 1 d .
C17 C 0.6335(7) 1.2706(7) 0.8924(10) 0.027(3) Uani 1 1 d .
C18 C 0.6511(8) 1.2487(6) 0.9883(10) 0.028(3) Uani 1 1 d .
C19 C 0.5796(8) 1.4035(6) 0.9863(10) 0.034(4) Uani 1 1 d .
H19A H 0.5605 1.4561 0.9837 0.02(3) Uiso 1 1 calc R
H19B H 0.5383 1.3830 0.9849 0.13(8) Uiso 1 1 calc R
C20 C 0.6334(8) 1.3942(6) 1.0934(10) 0.032(4) Uani 1 1 d .
H20A H 0.6088 1.4232 1.1540 0.20(12) Uiso 1 1 calc R
H20B H 0.6744 1.4147 1.0942 0.02(3) Uiso 1 1 calc R
S11 S 0.5540(2) 0.92003(17) 0.5297(3) 0.0327(9) Uani 1 1 d .
S12 S 0.5984(2) 0.85430(18) 0.7752(3) 0.0353(10) Uani 1 1 d .
S13 S 0.5991(2) 1.04834(18) 0.6623(3) 0.0298(9) Uani 1 1 d .
S14 S 0.6331(2) 0.99619(18) 0.8659(3) 0.0299(9) Uani 1 1 d .
S15 S 0.6168(2) 1.20491(19) 0.7812(3) 0.0328(9) Uani 1 1 d .
S16 S 0.6606(2) 1.15774(18) 0.9883(3) 0.0307(9) Uani 1 1 d .
S17 S 0.6199(2) 1.35981(18) 0.8718(3) 0.0358(10) Uani 1 1 d .
S18 S 0.6676(2) 1.30305(18) 1.1151(3) 0.0423(10) Uani 1 1 d .
C21 C 0.8050(9) 0.7619(6) 0.6114(10) 0.033(3) Uani 1 1 d .
H21A H 0.7965 0.7192 0.5562 0.01(3) Uiso 1 1 calc R
H21B H 0.8574 0.7593 0.6247 0.06(4) Uiso 1 1 calc R
C22 C 0.7840(9) 0.7564(6) 0.7154(10) 0.033(3) Uani 1 1 d .
H22A H 0.8079 0.7071 0.7324 0.05(4) Uiso 1 1 calc R
H22B H 0.7312 0.7616 0.7032 0.11(7) Uiso 1 1 calc R
C23 C 0.7788(7) 0.9103(6) 0.6713(9) 0.020(2) Uani 1 1 d .
C24 C 0.7997(7) 0.8986(6) 0.7750(9) 0.020(2) Uani 1 1 d .
C25 C 0.8038(7) 1.0311(6) 0.7768(9) 0.018(2) Uani 1 1 d .
C26 C 0.8103(6) 1.1012(6) 0.8074(10) 0.018(2) Uani 1 1 d .
C27 C 0.8090(7) 1.2370(7) 0.8195(10) 0.027(3) Uani 1 1 d .
C28 C 0.8288(7) 1.2235(6) 0.9214(10) 0.021(3) Uani 1 1 d .
C29 C 0.8468(8) 1.3666(7) 0.8842(10) 0.033(4) Uani 1 1 d .
H29A H 0.8993 1.3443 0.8917 0.04(4) Uiso 1 1 calc R
H29B H 0.8386 1.4167 0.8707 0.00(2) Uiso 1 1 calc R
C30 C 0.8228(10) 1.3708(7) 0.9875(11) 0.043(4) Uani 1 1 d .
H30A H 0.7695 1.3873 0.9770 1.0(11) Uiso 1 1 calc R
H30B H 0.8423 1.4082 1.0425 0.05(4) Uiso 1 1 calc R
S21 S 0.7579(2) 0.84272(18) 0.5587(3) 0.0306(9) Uani 1 1 d .
S22 S 0.8073(2) 0.82299(18) 0.8293(3) 0.0326(9) Uani 1 1 d .
S23 S 0.7786(2) 0.99222(18) 0.6433(3) 0.0274(9) Uani 1 1 d .
S24 S 0.8206(2) 0.97293(17) 0.8666(3) 0.0267(9) Uani 1 1 d .
S25 S 0.7923(2) 1.16229(18) 0.7229(3) 0.0285(9) Uani 1 1 d .
S26 S 0.8370(2) 1.13671(18) 0.9424(3) 0.0275(9) Uani 1 1 d .
S27 S 0.8020(2) 1.31527(18) 0.7708(3) 0.0376(10) Uani 1 1 d .
S28 S 0.8498(3) 1.28618(19) 1.0385(3) 0.0455(11) Uani 1 1 d .
C31 C 0.0277(14) 1.2082(9) 0.9264(12) 0.074(7) Uani 1 1 d .
H31A H -0.0224 1.2313 0.9387 0.07(6) Uiso 1 1 calc R
H31B H 0.0584 1.2374 0.9791 0.06(5) Uiso 1 1 calc R
C32 C 0.0303(13) 1.2200(8) 0.8311(11) 0.059(6) Uani 1 1 d .
H32A H 0.0816 1.2158 0.8295 0.3(2) Uiso 1 1 calc R
H32B H 0.0047 1.2715 0.8283 0.02(3) Uiso 1 1 calc R
C33 C 0.0192(7) 1.0690(6) 0.8478(10) 0.021(3) Uani 1 1 d .
C34 C -0.0031(7) 1.0870(7) 0.7489(10) 0.025(3) Uani 1 1 d .
C35 C -0.0161(7) 0.9557(6) 0.7291(9) 0.015(3) Uani 1 1 d .
C36 C -0.0247(7) 0.8892(6) 0.6907(9) 0.019(3) Uani 1 1 d .
C37 C 0.0001(7) 0.7465(7) 0.6583(11) 0.027(3) Uani 1 1 d .
C38 C -0.0218(7) 0.7653(6) 0.5586(10) 0.026(3) Uani 1 1 d .
C39 C -0.0149(9) 0.6104(7) 0.5690(10) 0.035(4) Uani 1 1 d .
H39A H -0.0014 0.5581 0.5744 0.02(3) Uiso 1 1 calc R
H39B H -0.0680 0.6275 0.5632 0.06(5) Uiso 1 1 calc R
C40 C 0.0063(9) 0.6183(6) 0.4662(11) 0.037(4) Uani 1 1 d .
H40A H -0.0134 0.5842 0.4052 0.06(5) Uiso 1 1 calc R
H40B H 0.0595 0.6035 0.4735 0.10(7) Uiso 1 1 calc R
S31 S 0.0497(2) 1.12450(18) 0.9660(3) 0.0333(9) Uani 1 1 d .
S32 S -0.0041(2) 1.16627(19) 0.7067(3) 0.0354(10) Uani 1 1 d .
S33 S 0.0096(2) 0.98602(17) 0.8654(3) 0.0282(9) Uani 1 1 d .
S34 S -0.0350(2) 1.02118(18) 0.6466(3) 0.0281(9) Uani 1 1 d .
S35 S -0.0077(2) 0.81996(18) 0.7679(3) 0.0279(9) Uani 1 1 d .
S36 S -0.0541(2) 0.85858(17) 0.5531(3) 0.0273(8) Uani 1 1 d .
S37 S 0.0266(3) 0.66045(19) 0.6909(3) 0.0476(11) Uani 1 1 d .
S38 S -0.0245(3) 0.70880(19) 0.4343(3) 0.0448(11) Uani 1 1 d .
C41 C 0.1899(8) 1.3532(7) 0.9651(10) 0.031(3) Uani 1 1 d .
H41A H 0.1400 1.3468 0.9435 0.03(3) Uiso 1 1 calc R
H41B H 0.1894 1.3959 1.0242 0.01(3) Uiso 1 1 calc R
C42 C 0.2118(9) 1.3705(7) 0.8692(10) 0.038(4) Uani 1 1 d .
H42A H 0.2628 1.3734 0.8882 0.046 Uiso 1 1 calc R
H42B H 0.1820 1.4189 0.8547 0.046 Uiso 1 1 calc R
C43 C 0.2317(7) 1.2112(6) 0.8992(9) 0.026(3) Uani 1 1 d .
C44 C 0.2132(7) 1.2238(6) 0.7968(10) 0.021(3) Uani 1 1 d .
C45 C 0.2095(8) 1.0911(7) 0.7814(10) 0.028(3) Uani 1 1 d .
C46 C 0.1982(7) 1.0238(8) 0.7492(11) 0.033(3) Uani 1 1 d .
C47 C 0.1814(7) 0.8938(7) 0.7422(10) 0.028(3) Uani 1 1 d .
C48 C 0.1634(8) 0.9067(7) 0.6357(11) 0.032(4) Uani 1 1 d .
C49 C 0.1823(12) 0.7488(9) 0.6715(13) 0.064(6) Uani 1 1 d .
H49A H 0.2242 0.7075 0.6862 0.26(17) Uiso 1 1 calc R
H49B H 0.1383 0.7311 0.6635 0.13(8) Uiso 1 1 calc R
C50 C 0.1839(15) 0.7646(9) 0.5719(14) 0.084(8) Uani 1 1 d .
H50A H 0.1695 0.7242 0.5170 0.07(5) Uiso 1 1 calc R
H50B H 0.2352 0.7601 0.5703 0.20(14) Uiso 1 1 calc R
S41 S 0.2456(2) 1.27504(19) 1.0155(3) 0.0388(10) Uani 1 1 d .
S42 S 0.2014(2) 1.3035(2) 0.7484(3) 0.0388(10) Uani 1 1 d .
S43 S 0.2372(2) 1.12295(18) 0.9166(3) 0.0299(9) Uani 1 1 d .
S44 S 0.1957(2) 1.15136(18) 0.6967(3) 0.0309(9) Uani 1 1 d .
S45 S 0.2105(2) 0.96306(19) 0.8350(3) 0.0326(9) Uani 1 1 d .
S46 S 0.1700(2) 0.98905(19) 0.6136(3) 0.0320(9) Uani 1 1 d .
S47 S 0.1835(2) 0.8176(2) 0.7864(3) 0.0435(11) Uani 1 1 d .
S48 S 0.1359(3) 0.8448(2) 0.5244(3) 0.0491(12) Uani 1 1 d .
C51 C 0.4593(9) 1.1701(8) 0.9396(12) 0.049(4) Uani 1 1 d .
H51A H 0.4576 1.2066 1.0069 0.058 Uiso 1 1 calc R
H51B H 0.5094 1.1575 0.9258 0.058 Uiso 1 1 calc R
C52 C 0.4156(11) 1.2062(9) 0.8566(12) 0.059(5) Uani 1 1 d .
H52A H 0.4348 1.2482 0.8561 0.071 Uiso 1 1 calc R
H52B H 0.3667 1.2264 0.8755 0.071 Uiso 1 1 calc R
C53 C 0.4154(8) 1.0481(7) 0.8395(10) 0.031(3) Uani 1 1 d .
C54 C 0.3981(8) 1.0737(6) 0.7456(10) 0.027(3) Uani 1 1 d .
C55 C 0.3685(7) 0.9474(8) 0.7013(11) 0.034(3) Uani 1 1 d .
C56 C 0.3620(7) 0.8789(7) 0.6584(11) 0.032(3) Uani 1 1 d .
C57 C 0.3988(7) 0.7399(7) 0.6216(11) 0.029(3) Uani 1 1 d .
C58 C 0.3770(7) 0.7606(7) 0.5254(10) 0.024(3) Uani 1 1 d .
C59 C 0.4052(9) 0.5931(7) 0.5271(11) 0.038(4) Uani 1 1 d .
H59A H 0.4467 0.5603 0.4948 0.046 Uiso 1 1 calc R
H59B H 0.3811 0.5621 0.5503 0.046 Uiso 1 1 calc R
C60 C 0.3539(9) 0.6297(7) 0.4425(10) 0.039(4) Uani 1 1 d .
H60A H 0.3073 0.6521 0.4684 0.047 Uiso 1 1 calc R
H60B H 0.3453 0.5921 0.3784 0.047 Uiso 1 1 calc R
S51 S 0.4459(3) 1.0936(2) 0.9669(3) 0.0549(12) Uani 1 1 d .
S52 S 0.4059(3) 1.1549(2) 0.7206(3) 0.0491(12) Uani 1 1 d .
S53 S 0.3934(2) 0.9690(2) 0.8432(3) 0.0388(10) Uani 1 1 d .
S54 S 0.3581(2) 1.01673(19) 0.6336(3) 0.0357(10) Uani 1 1 d .
S55 S 0.3811(2) 0.8085(2) 0.7312(3) 0.0375(10) Uani 1 1 d .
S56 S 0.3378(2) 0.85256(19) 0.5192(3) 0.0390(10) Uani 1 1 d .
S57 S 0.4402(2) 0.65213(19) 0.6465(3) 0.0442(10) Uani 1 1 d .
S58 S 0.3809(2) 0.69813(19) 0.4023(3) 0.0446(11) Uani 1 1 d .
Fe1 Fe 0.21867(11) 0.45740(9) 0.31372(14) 0.0279(5) Uani 1 1 d .
C101 C 0.0938(8) 0.4386(7) 0.1790(9) 0.027(3) Uani 1 1 d .
C102 C 0.0326(8) 0.4205(7) 0.1043(10) 0.032(3) Uani 1 1 d .
C103 C -0.0265(8) 0.4904(6) 0.1057(10) 0.025(3) Uani 1 1 d .
C104 C 0.0055(8) 0.5487(6) 0.1848(11) 0.032(4) Uani 1 1 d .
C105 C 0.0776(8) 0.5125(7) 0.2269(10) 0.026(3) Uani 1 1 d .
O101 O 0.1574(5) 0.3972(4) 0.2042(6) 0.025(2) Uani 1 1 d .
O102 O 0.0249(6) 0.3619(5) 0.0464(8) 0.045(3) Uani 1 1 d .
O103 O -0.0857(6) 0.4989(4) 0.0489(7) 0.037(2) Uani 1 1 d .
O104 O -0.0268(5) 0.6135(5) 0.2026(7) 0.038(2) Uani 1 1 d .
O105 O 0.1279(5) 0.5384(4) 0.2955(6) 0.030(2) Uani 1 1 d .
C106 C 0.3369(7) 0.3816(6) 0.2171(9) 0.020(3) Uani 1 1 d .
C107 C 0.3956(7) 0.3319(7) 0.1651(10) 0.028(3) Uani 1 1 d .
C108 C 0.4019(9) 0.3711(7) 0.0820(11) 0.036(4) Uani 1 1 d .
C109 C 0.3465(7) 0.4433(6) 0.0880(10) 0.027(3) Uani 1 1 d .
C110 C 0.3099(8) 0.4461(6) 0.1746(9) 0.025(3) Uani 1 1 d .
O106 O 0.3070(5) 0.3716(4) 0.2915(6) 0.030(2) Uani 1 1 d .
O107 O 0.4321(5) 0.2730(5) 0.1828(7) 0.037(2) Uani 1 1 d .
O108 O 0.4427(6) 0.3474(5) 0.0172(8) 0.041(3) Uani 1 1 d .
O109 O 0.3373(6) 0.4876(5) 0.0289(7) 0.041(3) Uani 1 1 d .
O110 O 0.2569(5) 0.4953(4) 0.2115(6) 0.030(2) Uani 1 1 d .
C111 C 0.2409(7) 0.5124(6) 0.5283(9) 0.024(3) Uani 1 1 d .
C112 C 0.2540(8) 0.5521(7) 0.6382(11) 0.032(3) Uani 1 1 d .
C113 C 0.2131(8) 0.5243(8) 0.6964(12) 0.043(4) Uani 1 1 d .
C114 C 0.1760(7) 0.4700(7) 0.6202(10) 0.030(3) Uani 1 1 d .
C115 C 0.1972(8) 0.4631(7) 0.5173(11) 0.029(3) Uani 1 1 d .
O111 O 0.2635(5) 0.5182(4) 0.4433(6) 0.031(2) Uani 1 1 d .
O112 O 0.2915(6) 0.5956(5) 0.6734(7) 0.044(3) Uani 1 1 d .
O113 O 0.2113(7) 0.5427(6) 0.7945(8) 0.063(3) Uani 1 1 d .
O114 O 0.1371(6) 0.4372(6) 0.6410(8) 0.054(3) Uani 1 1 d .
O115 O 0.1854(5) 0.4208(4) 0.4266(7) 0.032(2) Uani 1 1 d .
C1 C 0.4375(8) 0.4246(7) 0.6751(12) 0.037(4) Uani 1 1 d .
C2 C 0.4156(8) 0.3957(7) 0.5687(11) 0.037(4) Uani 1 1 d .
H2 H 0.4339 0.4057 0.5131 0.044 Uiso 1 1 calc R
C3 C 0.3665(9) 0.3518(7) 0.5432(12) 0.045(4) Uani 1 1 d .
H3 H 0.3508 0.3334 0.4698 0.054 Uiso 1 1 calc R
C4 C 0.3404(8) 0.3345(8) 0.6219(13) 0.054(5) Uani 1 1 d .
H4 H 0.3077 0.3038 0.6034 0.064 Uiso 1 1 calc R
C5 C 0.3632(10) 0.3635(9) 0.7312(13) 0.056(5) Uani 1 1 d .
H5 H 0.3448 0.3533 0.7866 0.067 Uiso 1 1 calc R
C6 C 0.4107(9) 0.4052(8) 0.7560(12) 0.046(4) Uani 1 1 d .
H6 H 0.4271 0.4226 0.8295 0.055 Uiso 1 1 calc R
C7 C 0.4891(9) 0.4676(8) 0.7037(13) 0.050(4) Uani 1 1 d .
N8 N 0.5290(9) 0.5024(8) 0.7266(13) 0.075(4) Uani 1 1 d .

loop_
_atom_site_aniso_label
_atom_site_aniso_U_11
_atom_site_aniso_U_22
_atom_site_aniso_U_33
_atom_site_aniso_U_23
_atom_site_aniso_U_13
_atom_site_aniso_U_12
C11 0.049(12) 0.042(9) 0.037(9) 0.007(7) 0.003(8) -0.027(9)
C12 0.050(12) 0.037(9) 0.041(9) -0.001(7) 0.011(8) -0.030(8)
C13 0.027(9) 0.021(7) 0.023(7) 0.004(6) 0.006(7) -0.006(6)
C14 0.024(9) 0.014(7) 0.030(8) -0.004(6) 0.014(7) 0.002(6)
C15 0.019(8) 0.024(7) 0.019(7) -0.002(6) -0.003(6) 0.000(6)
C16 0.029(9) 0.020(7) 0.019(7) 0.005(5) 0.000(6) -0.005(6)
C17 0.028(9) 0.029(7) 0.023(7) -0.007(6) 0.010(7) -0.010(6)
C18 0.044(10) 0.016(7) 0.029(8) -0.004(6) 0.013(7) -0.013(6)
C19 0.044(10) 0.010(6) 0.040(8) -0.008(6) 0.023(8) 0.008(6)
C20 0.048(10) 0.021(7) 0.033(8) 0.001(6) 0.011(8) -0.015(7)
S11 0.038(2) 0.0273(19) 0.0281(19) 0.0015(15) 0.0023(18) -0.0048(17)
S12 0.053(3) 0.0249(19) 0.031(2) 0.0027(16) 0.011(2) -0.0130(18)
S13 0.035(2) 0.0288(19) 0.0256(18) 0.0029(15) 0.0041(18) -0.0098(17)
S14 0.037(2) 0.0307(19) 0.0251(18) 0.0039(15) 0.0090(18) -0.0111(17)
S15 0.042(3) 0.030(2) 0.0262(19) 0.0066(16) 0.0032(19) -0.0093(18)
S16 0.039(2) 0.031(2) 0.0200(18) 0.0033(15) 0.0015(18) -0.0088(17)
S17 0.053(3) 0.0264(19) 0.029(2) 0.0036(15) 0.015(2) -0.0058(18)
S18 0.059(3) 0.032(2) 0.0261(19) -0.0007(16) 0.001(2) -0.0038(19)
C21 0.048(8) 0.011(5) 0.037(6) -0.003(4) 0.008(5) -0.007(5)
C22 0.048(8) 0.011(5) 0.037(6) -0.003(4) 0.008(5) -0.007(5)
C23 0.033(6) 0.009(4) 0.019(4) -0.007(4) 0.019(5) -0.005(4)
C24 0.033(6) 0.009(4) 0.019(4) -0.007(4) 0.019(5) -0.005(4)
C25 0.006(5) 0.027(5) 0.024(5) 0.011(4) 0.005(4) -0.001(4)
C26 0.006(5) 0.027(5) 0.024(5) 0.011(4) 0.005(4) -0.001(4)
C27 0.026(9) 0.021(7) 0.031(8) 0.008(6) -0.002(7) -0.005(6)
C28 0.017(8) 0.023(7) 0.023(7) 0.003(6) 0.002(6) -0.008(6)
C29 0.040(10) 0.022(7) 0.046(9) 0.023(6) 0.013(8) -0.002(7)
C30 0.083(14) 0.023(8) 0.029(8) -0.006(6) 0.018(9) -0.024(8)
S21 0.040(3) 0.032(2) 0.0219(18) 0.0027(15) 0.0053(18) -0.0130(18)
S22 0.046(3) 0.0307(19) 0.0285(19) 0.0078(15) 0.0095(19) -0.0162(18)
S23 0.035(2) 0.0268(19) 0.0223(18) 0.0042(15) 0.0069(18) -0.0087(17)
S24 0.034(2) 0.0250(19) 0.0236(18) 0.0074(15) 0.0041(18) -0.0086(17)
S25 0.043(3) 0.0219(18) 0.0225(18) 0.0050(15) 0.0056(18) -0.0108(17)
S26 0.037(2) 0.0269(19) 0.0207(18) 0.0035(15) 0.0038(17) -0.0122(17)
S27 0.057(3) 0.0243(19) 0.032(2) 0.0104(16) 0.000(2) -0.0127(19)
S28 0.082(4) 0.035(2) 0.027(2) 0.0020(16) 0.007(2) -0.030(2)
C31 0.14(2) 0.035(10) 0.024(9) 0.011(8) -0.027(12) -0.010(12)
C32 0.131(19) 0.023(9) 0.030(9) 0.001(7) -0.002(10) -0.043(10)
C33 0.022(8) 0.015(6) 0.022(7) -0.005(5) 0.001(7) -0.005(6)
C34 0.023(9) 0.031(8) 0.017(7) -0.008(6) 0.003(7) -0.009(6)
C35 0.015(8) 0.015(7) 0.013(6) 0.000(5) -0.004(6) -0.005(6)
C36 0.028(9) 0.014(6) 0.016(7) 0.006(5) 0.016(6) 0.006(6)
C37 0.017(8) 0.030(8) 0.037(8) 0.007(6) 0.003(7) -0.007(6)
C38 0.024(9) 0.017(7) 0.038(8) -0.003(6) 0.014(7) -0.007(6)
C39 0.058(12) 0.014(7) 0.029(8) -0.005(6) 0.005(8) -0.011(7)
C40 0.052(12) 0.015(7) 0.045(9) -0.006(6) 0.027(8) -0.003(7)
S31 0.045(3) 0.030(2) 0.0225(18) -0.0015(15) 0.0004(19) -0.0134(18)
S32 0.049(3) 0.032(2) 0.0297(19) 0.0082(16) 0.0016(19) -0.0190(19)
S33 0.043(3) 0.0230(19) 0.0177(17) -0.0011(14) 0.0085(18) -0.0083(17)
S34 0.037(3) 0.0259(19) 0.0200(18) 0.0024(14) 0.0005(18) -0.0110(17)
S35 0.035(2) 0.0256(19) 0.0227(18) 0.0005(15) 0.0082(18) -0.0068(17)
S36 0.035(2) 0.0227(18) 0.0199(18) -0.0023(14) 0.0030(17) -0.0070(17)
S37 0.079(3) 0.024(2) 0.038(2) 0.0083(16) -0.001(2) -0.015(2)
S38 0.073(3) 0.031(2) 0.029(2) -0.0059(16) 0.010(2) -0.018(2)
C41 0.026(9) 0.045(9) 0.021(7) 0.006(7) 0.008(7) -0.003(7)
C42 0.054(12) 0.036(8) 0.028(8) -0.003(6) 0.018(8) -0.015(8)
C43 0.033(9) 0.021(7) 0.017(7) -0.005(5) 0.003(7) -0.003(6)
C44 0.023(8) 0.020(7) 0.017(7) 0.003(5) 0.003(7) -0.001(6)
C45 0.031(9) 0.032(8) 0.029(8) 0.004(6) 0.004(7) -0.024(7)
C46 0.020(9) 0.044(9) 0.038(8) 0.013(7) 0.011(7) -0.004(7)
C47 0.020(9) 0.046(9) 0.027(8) 0.007(6) 0.012(7) -0.013(7)
C48 0.043(10) 0.025(7) 0.032(8) 0.001(6) 0.003(8) -0.018(7)
C49 0.096(17) 0.033(10) 0.042(11) -0.009(8) -0.025(11) -0.026(11)
C50 0.16(2) 0.049(11) 0.049(12) -0.038(9) 0.071(14) -0.025(12)
S41 0.050(3) 0.030(2) 0.030(2) 0.0039(17) -0.003(2) -0.0101(19)
S42 0.053(3) 0.038(2) 0.031(2) 0.0102(17) 0.008(2) -0.017(2)
S43 0.039(3) 0.027(2) 0.0215(18) 0.0073(15) 0.0043(18) -0.0032(17)
S44 0.041(3) 0.030(2) 0.0222(18) 0.0027(15) 0.0100(18) -0.0082(18)
S45 0.040(3) 0.033(2) 0.0259(19) 0.0067(16) 0.0045(19) -0.0106(18)
S46 0.039(3) 0.037(2) 0.0209(18) 0.0051(16) 0.0029(18) -0.0123(19)
S47 0.054(3) 0.037(2) 0.045(2) 0.0085(18) 0.014(2) -0.014(2)
S48 0.064(3) 0.054(3) 0.032(2) -0.0036(19) 0.005(2) -0.030(2)
C51 0.034(11) 0.068(11) 0.033(9) -0.016(8) 0.003(9) -0.015(9)
C52 0.067(14) 0.061(11) 0.040(10) -0.016(9) 0.014(10) -0.020(10)
C53 0.022(9) 0.044(9) 0.022(7) 0.002(6) 0.002(7) -0.005(7)
C54 0.025(9) 0.021(7) 0.027(8) -0.013(6) 0.002(7) -0.010(6)
C55 0.010(8) 0.053(10) 0.030(8) -0.006(7) 0.012(7) 0.000(7)
C56 0.016(8) 0.038(8) 0.035(8) -0.004(7) 0.003(7) -0.005(7)
C57 0.026(9) 0.026(7) 0.039(9) 0.009(6) 0.009(7) -0.010(6)
C58 0.015(8) 0.029(7) 0.030(8) 0.010(6) 0.007(7) -0.002(6)
C59 0.067(12) 0.018(7) 0.036(8) -0.003(6) 0.020(8) -0.018(7)
C60 0.079(13) 0.022(7) 0.019(7) 0.008(6) 0.014(8) -0.008(7)
S51 0.070(4) 0.056(3) 0.031(2) -0.0038(19) -0.004(2) -0.023(2)
S52 0.066(3) 0.038(2) 0.048(2) -0.0094(19) 0.027(2) -0.021(2)
S53 0.045(3) 0.036(2) 0.030(2) 0.0046(17) 0.007(2) -0.0015(19)
S54 0.043(3) 0.030(2) 0.033(2) 0.0026(16) 0.011(2) -0.0074(19)
S55 0.047(3) 0.037(2) 0.029(2) 0.0054(17) 0.010(2) -0.0090(19)
S56 0.050(3) 0.034(2) 0.032(2) 0.0059(17) 0.006(2) -0.0097(19)
S57 0.054(3) 0.034(2) 0.041(2) 0.0085(17) 0.002(2) -0.010(2)
S58 0.064(3) 0.037(2) 0.034(2) 0.0001(17) 0.013(2) -0.016(2)
Fe1 0.0363(13) 0.0248(10) 0.0226(10) 0.0043(8) 0.0065(10) -0.0065(9)
C101 0.038(10) 0.032(8) 0.017(7) 0.010(6) 0.011(7) -0.009(7)
C102 0.034(10) 0.022(7) 0.029(8) -0.019(6) 0.008(8) -0.007(7)
C103 0.026(9) 0.024(7) 0.030(8) 0.003(6) 0.014(8) -0.007(6)
C104 0.041(10) 0.007(7) 0.047(9) -0.001(6) 0.018(8) -0.003(7)
C105 0.026(9) 0.032(8) 0.024(7) -0.005(6) 0.015(7) -0.013(7)
O101 0.033(6) 0.022(5) 0.015(4) -0.001(4) 0.003(4) -0.001(4)
O102 0.055(8) 0.029(6) 0.042(6) -0.004(5) -0.005(6) -0.016(5)
O103 0.035(7) 0.024(5) 0.040(6) -0.002(4) 0.002(6) -0.001(5)
O104 0.049(7) 0.030(6) 0.033(5) 0.004(4) 0.008(5) -0.005(5)
O105 0.038(6) 0.030(5) 0.026(5) 0.000(4) 0.014(5) -0.013(5)
C106 0.028(8) 0.016(6) 0.017(6) 0.004(5) -0.004(6) -0.011(6)
C107 0.019(8) 0.026(8) 0.034(8) 0.006(6) 0.002(7) 0.002(6)
C108 0.049(11) 0.030(8) 0.031(8) -0.005(6) 0.001(8) -0.027(8)
C109 0.024(8) 0.021(7) 0.030(7) 0.010(6) -0.004(7) 0.000(6)
C110 0.040(10) 0.027(7) 0.020(7) 0.004(6) 0.002(7) -0.027(7)
O106 0.034(6) 0.037(5) 0.031(5) 0.015(4) 0.014(5) -0.011(4)
O107 0.034(6) 0.040(6) 0.046(6) 0.019(5) 0.012(5) -0.009(5)
O108 0.047(7) 0.040(6) 0.045(6) 0.003(5) 0.023(6) -0.014(5)
O109 0.057(8) 0.035(6) 0.036(5) 0.010(5) 0.015(6) -0.009(5)
O110 0.028(6) 0.025(5) 0.033(5) 0.005(4) 0.011(5) 0.004(4)
C111 0.017(8) 0.041(8) 0.021(7) 0.012(6) 0.012(6) -0.006(6)
C112 0.022(9) 0.036(8) 0.035(8) 0.001(7) 0.007(7) -0.003(7)
C113 0.029(10) 0.044(9) 0.048(11) -0.001(8) 0.016(8) 0.006(7)
C114 0.025(9) 0.033(8) 0.034(8) 0.011(6) -0.007(7) -0.013(7)
C115 0.038(9) 0.020(7) 0.034(8) 0.014(6) 0.005(7) -0.005(6)
O111 0.030(6) 0.043(5) 0.026(5) 0.009(4) 0.004(5) -0.018(5)
O112 0.057(8) 0.031(5) 0.039(6) -0.007(4) 0.005(6) -0.016(5)
O113 0.084(10) 0.087(8) 0.024(6) -0.006(5) 0.016(6) -0.039(7)
O114 0.055(8) 0.074(7) 0.048(6) 0.014(5) 0.018(6) -0.029(6)
O115 0.036(6) 0.030(5) 0.025(5) -0.006(4) 0.005(5) -0.010(4)
C1 0.032(9) 0.022(7) 0.049(10) 0.010(7) 0.005(8) 0.008(7)
C2 0.041(10) 0.033(8) 0.033(9) 0.009(7) 0.005(8) -0.001(7)
C3 0.049(11) 0.037(9) 0.045(9) 0.004(7) -0.001(9) -0.011(8)
C4 0.041(11) 0.058(10) 0.071(12) 0.046(9) 0.004(10) -0.004(8)
C5 0.063(14) 0.066(11) 0.034(10) 0.000(8) 0.016(10) -0.012(10)
C6 0.045(11) 0.056(10) 0.037(9) 0.013(8) 0.015(9) -0.002(9)
C7 0.038(11) 0.048(10) 0.049(10) 0.001(8) -0.021(9) -0.014(9)
N8 0.062(12) 0.067(10) 0.084(12) 0.017(9) -0.007(10) -0.010(9)

loop_
_atom_type_symbol
_atom_type_description
_atom_type_scat_dispersion_real
_atom_type_scat_dispersion_imag
_atom_type_scat_source
C C 0.0033 0.0016 'International Tables Vol C Tables 4.2.6.8 and 6.1.1.4'
H H 0.0000 0.0000 'International Tables Vol C Tables 4.2.6.8 and 6.1.1.4'
Fe Fe 0.3463 0.8444 'International Tables Vol C Tables 4.2.6.8 and 6.1.1.4'
O O 0.0106 0.0060 'International Tables Vol C Tables 4.2.6.8 and 6.1.1.4'
S S 0.1246 0.1234 'International Tables Vol C Tables 4.2.6.8 and 6.1.1.4'
N N 0.0061 0.0033 'International Tables Vol C Tables 4.2.6.8 and 6.1.1.4'

loop_
_geom_angle_atom_site_label_1
_geom_angle_atom_site_label_2
_geom_angle_atom_site_label_3
_geom_angle
C12 C11 S11 118.0(11)
C12 C11 H11A 107.8
S11 C11 H11A 107.8
C12 C11 H11B 107.8
S11 C11 H11B 107.8
H11A C11 H11B 107.1
C11 C12 S12 117.3(10)
C11 C12 H12A 108.0
S12 C12 H12A 108.0
C11 C12 H12B 108.0
S12 C12 H12B 108.0
H12A C12 H12B 107.2
C14 C13 S13 118.7(10)
C14 C13 S11 126.4(9)
S13 C13 S11 114.9(6)
C13 C14 S12 130.1(10)
C13 C14 S14 114.1(9)
S12 C14 S14 115.8(7)
C16 C15 S14 126.0(9)
C16 C15 S13 118.8(8)
S14 C15 S13 115.1(7)
C15 C16 S15 122.7(9)
C15 C16 S16 121.2(8)
S15 C16 S16 116.1(7)
C18 C17 S15 116.1(9)
C18 C17 S17 125.9(10)
S15 C17 S17 117.8(7)
C17 C18 S16 117.4(10)
C17 C18 S18 126.8(9)
S16 C18 S18 115.8(7)
C20 C19 S17 112.5(10)
C20 C19 H19A 109.1
S17 C19 H19A 109.1
C20 C19 H19B 109.1
S17 C19 H19B 109.1
H19A C19 H19B 107.8
C19 C20 S18 114.8(9)
C19 C20 H20A 108.6
S18 C20 H20A 108.6
C19 C20 H20B 108.6
S18 C20 H20B 108.6
H20A C20 H20B 107.5
C11 S11 C13 101.9(6)
C14 S12 C12 100.5(6)
C13 S13 C15 95.2(6)
C15 S14 C14 96.6(6)
C16 S15 C17 95.7(6)
C18 S16 C16 94.5(6)
C17 S17 C19 96.3(6)
C18 S18 C20 105.2(6)
C22 C21 S21 114.9(10)
C22 C21 H21A 108.5
S21 C21 H21A 108.5
C22 C21 H21B 108.5
S21 C21 H21B 108.5
H21A C21 H21B 107.5
C21 C22 S22 114.5(9)
C21 C22 H22A 108.6
S22 C22 H22A 108.6
C21 C22 H22B 108.6
S22 C22 H22B 108.6
H22A C22 H22B 107.6
C24 C23 S23 119.2(9)
C24 C23 S21 124.3(8)
S23 C23 S21 116.3(6)
C23 C24 S22 130.8(9)
C23 C24 S24 114.1(8)
S22 C24 S24 115.1(7)
C26 C25 S24 122.8(10)
C26 C25 S23 123.0(8)
S24 C25 S23 114.2(7)
C25 C26 S25 125.0(10)
C25 C26 S26 120.9(8)
S25 C26 S26 114.1(7)
C28 C27 S27 130.0(10)
C28 C27 S25 114.2(8)
S27 C27 S25 115.7(7)
C27 C28 S26 118.7(10)
C27 C28 S28 126.4(9)
S26 C28 S28 114.9(7)
C30 C29 S27 114.1(10)
C30 C29 H29A 108.7
S27 C29 H29A 108.7
C30 C29 H29B 108.7
S27 C29 H29B 108.7
H29A C29 H29B 107.6
C29 C30 S28 114.8(10)
C29 C30 H30A 108.6
S28 C30 H30A 108.6
C29 C30 H30B 108.6
S28 C30 H30B 108.6
H30A C30 H30B 107.6
C21 S21 C23 100.2(6)
C24 S22 C22 104.2(6)
C23 S23 C25 95.1(5)
C25 S24 C24 97.3(6)
C26 S25 C27 97.7(6)
C28 S26 C26 95.3(6)
C27 S27 C29 101.2(6)
C28 S28 C30 101.6(6)
C32 C31 S31 126.3(15)
C32 C31 H31A 105.7
S31 C31 H31A 105.7
C32 C31 H31B 105.7
S31 C31 H31B 105.7
H31A C31 H31B 106.2
C31 C32 S32 122.5(13)
C31 C32 H32A 106.7
S32 C32 H32A 106.7
C31 C32 H32B 106.7
S32 C32 H32B 106.7
H32A C32 H32B 106.6
C34 C33 S33 118.3(9)
C34 C33 S31 126.6(9)
S33 C33 S31 114.9(7)
C33 C34 S32 129.4(10)
C33 C34 S34 116.1(9)
S32 C34 S34 114.5(7)
C36 C35 S33 122.4(8)
C36 C35 S34 121.9(9)
S33 C35 S34 115.6(6)
C35 C36 S36 123.0(8)
C35 C36 S35 125.0(9)
S36 C36 S35 112.0(6)
C38 C37 S37 128.3(10)
C38 C37 S35 115.7(9)
S37 C37 S35 115.8(7)
C37 C38 S38 128.6(9)
C37 C38 S36 117.1(10)
S38 C38 S36 114.3(7)
C40 C39 S37 114.2(10)
C40 C39 H39A 108.7
S37 C39 H39A 108.7
C40 C39 H39B 108.7
S37 C39 H39B 108.7
H39A C39 H39B 107.6
C39 C40 S38 114.8(9)
C39 C40 H40A 108.6
S38 C40 H40A 108.6
C39 C40 H40B 108.6
S38 C40 H40B 108.6
H40A C40 H40B 107.6
C31 S31 C33 101.8(7)
C34 S32 C32 101.8(6)
C35 S33 C33 94.3(5)
C35 S34 C34 94.6(6)
C37 S35 C36 95.7(6)
C38 S36 C36 95.7(6)
C37 S37 C39 99.6(6)
C38 S38 C40 103.9(6)
C42 C41 S41 115.6(10)
C42 C41 H41A 108.4
S41 C41 H41A 108.4
C42 C41 H41B 108.4
S41 C41 H41B 108.4
H41A C41 H41B 107.4
C41 C42 S42 113.2(9)
C41 C42 H42A 108.9
S42 C42 H42A 108.9
C41 C42 H42B 108.9
S42 C42 H42B 108.9
H42A C42 H42B 107.7
C44 C43 S41 126.6(9)
C44 C43 S43 116.5(9)
S41 C43 S43 116.7(7)
C43 C44 S42 129.8(10)
C43 C44 S44 116.8(9)
S42 C44 S44 113.4(7)
C46 C45 S44 123.8(11)
C46 C45 S43 120.4(9)
S44 C45 S43 115.8(7)
C45 C46 S45 124.0(11)
C45 C46 S46 122.2(9)
S45 C46 S46 113.8(8)
C48 C47 S47 128.0(10)
C48 C47 S45 114.1(9)
S47 C47 S45 117.7(7)
C47 C48 S46 117.8(10)
C47 C48 S48 124.4(9)
S46 C48 S48 117.8(7)
C50 C49 S47 119.5(12)
C50 C49 H49A 107.5
S47 C49 H49A 107.5
C50 C49 H49B 107.5
S47 C49 H49B 107.5
H49A C49 H49B 107.0
C49 C50 S48 125.3(14)
C49 C50 H50A 106.0
S48 C50 H50A 106.0
C49 C50 H50B 106.0
S48 C50 H50B 106.0
H50A C50 H50B 106.3
C43 S41 C41 97.5(6)
C44 S42 C42 103.4(6)
C45 S43 C43 94.9(6)
C45 S44 C44 95.8(6)
C47 S45 C46 98.3(7)
C48 S46 C46 95.8(6)
C47 S47 C49 105.7(7)
C50 S48 C48 98.0(8)
C52 C51 S51 123.1(13)
C52 C51 H51A 106.6
S51 C51 H51A 106.6
C52 C51 H51B 106.6
S51 C51 H51B 106.6
H51A C51 H51B 106.5
C51 C52 S52 118.6(12)
C51 C52 H52A 107.7
S52 C52 H52A 107.7
C51 C52 H52B 107.7
S52 C52 H52B 107.7
H52A C52 H52B 107.1
C54 C53 S53 119.1(11)
C54 C53 S51 127.1(10)
S53 C53 S51 113.0(7)
C53 C54 S52 129.3(10)
C53 C54 S54 114.7(9)
S52 C54 S54 115.9(7)
C56 C55 S54 127.2(11)
C56 C55 S53 117.7(10)
S54 C55 S53 115.1(8)
C55 C56 S55 124.7(11)
C55 C56 S56 120.9(10)
S55 C56 S56 114.3(8)
C58 C57 S55 115.5(10)
C58 C57 S57 126.9(11)
S55 C57 S57 117.6(7)
C57 C58 S56 119.2(10)
C57 C58 S58 123.1(10)
S56 C58 S58 117.6(7)
C60 C59 S57 116.7(9)
C60 C59 H59A 108.1
S57 C59 H59A 108.1
C60 C59 H59B 108.1
S57 C59 H59B 108.1
H59A C59 H59B 107.3
C59 C60 S58 115.9(11)
C59 C60 H60A 108.3
S58 C60 H60A 108.3
C59 C60 H60B 108.3
S58 C60 H60B 108.3
H60A C60 H60B 107.4
C51 S51 C53 102.8(7)
C54 S52 C52 100.0(7)
C53 S53 C55 94.0(6)
C55 S54 C54 95.3(7)
C57 S55 C56 94.3(6)
C58 S56 C56 92.2(6)
C57 S57 C59 104.0(6)
C58 S58 C60 96.4(6)
O111 Fe1 O110 93.0(3)
O111 Fe1 O101 167.1(3)
O110 Fe1 O101 98.6(3)
O111 Fe1 O105 91.9(4)
O110 Fe1 O105 88.2(3)
O101 Fe1 O105 82.8(4)
O111 Fe1 O115 83.1(3)
O110 Fe1 O115 175.9(4)
O101 Fe1 O115 85.4(3)
O105 Fe1 O115 93.5(3)
O111 Fe1 O106 98.9(4)
O110 Fe1 O106 82.1(3)
O101 Fe1 O106 88.4(3)
O105 Fe1 O106 165.8(3)
O115 Fe1 O106 96.9(3)
O101 C101 C105 120.1(13)
O101 C101 C102 129.3(12)
C105 C101 C102 110.6(12)
O102 C102 C101 130.6(13)
O102 C102 C103 123.1(13)
C101 C102 C103 106.3(11)
O103 C103 C102 126.6(12)
O103 C103 C104 127.1(12)
C102 C103 C104 106.1(12)
O104 C104 C105 130.1(12)
O104 C104 C103 123.8(13)
C105 C104 C103 106.0(11)
O105 C105 C101 118.6(13)
O105 C105 C104 130.3(11)
C101 C105 C104 110.9(12)
C101 O101 Fe1 109.0(7)
C105 O105 Fe1 109.4(8)
O106 C106 C110 119.4(11)
O106 C106 C107 128.6(10)
C110 C106 C107 112.0(10)
O107 C107 C106 129.9(11)
O107 C107 C108 126.4(12)
C106 C107 C108 103.7(11)
O108 C108 C107 125.5(13)
O108 C108 C109 125.4(11)
C107 C108 C109 109.0(12)
O109 C109 C110 130.2(12)
O109 C109 C108 124.7(12)
C110 C109 C108 105.1(10)
O110 C110 C106 119.3(10)
O110 C110 C109 130.4(10)
C106 C110 C109 110.2(12)
C106 O106 Fe1 108.3(7)
C110 O110 Fe1 110.2(6)
O111 C111 C115 119.3(12)
O111 C111 C112 128.0(10)
C115 C111 C112 112.7(10)
O112 C112 C111 128.0(11)
O112 C112 C113 128.8(13)
C111 C112 C113 103.1(11)
O113 C113 C112 124.5(14)
O113 C113 C114 125.5(13)
C112 C113 C114 109.9(12)
O114 C114 C115 127.2(12)
O114 C114 C113 127.2(12)
C115 C114 C113 105.6(11)
O115 C115 C111 119.4(11)
O115 C115 C114 132.0(11)
C111 C115 C114 108.5(12)
C111 O111 Fe1 108.8(7)
C115 O115 Fe1 107.7(7)
C2 C1 C7 121.0(13)
C2 C1 C6 117.9(13)
C7 C1 C6 120.9(14)
C1 C2 C3 119.8(13)
C1 C2 H2 120.1
C3 C2 H2 120.1
C4 C3 C2 121.6(15)
C4 C3 H3 119.2
C2 C3 H3 119.2
C3 C4 C5 118.8(14)
C3 C4 H4 120.6
C5 C4 H4 120.6
C6 C5 C4 119.7(14)
C6 C5 H5 120.1
C4 C5 H5 120.1
C5 C6 C1 122.1(15)
C5 C6 H6 119.0
C1 C6 H6 119.0
N8 C7 C1 179(2)

loop_
_geom_bond_atom_site_label_1
_geom_bond_atom_site_label_2
_geom_bond_distance
C11 C12 1.463(17)
C11 S11 1.748(12)
C11 H11A 0.9900
C11 H11B 0.9900
C12 S12 1.795(14)
C12 H12A 0.9900
C12 H12B 0.9900
C13 C14 1.379(16)
C13 S13 1.704(11)
C13 S11 1.762(13)
C14 S12 1.724(11)
C14 S14 1.745(13)
C15 C16 1.399(16)
C15 S14 1.710(12)
C15 S13 1.742(13)
C16 S15 1.690(11)
C16 S16 1.732(12)
C17 C18 1.346(17)
C17 S15 1.730(13)
C17 S17 1.748(12)
C18 S16 1.721(11)
C18 S18 1.755(13)
C19 C20 1.557(19)
C19 S17 1.765(12)
C19 H19A 0.9900
C19 H19B 0.9900
C20 S18 1.769(12)
C20 H20A 0.9900
C20 H20B 0.9900
C21 C22 1.528(17)
C21 S21 1.780(12)
C21 H21A 0.9900
C21 H21B 0.9900
C22 S22 1.793(13)
C22 H22A 0.9900
C22 H22B 0.9900
C23 C24 1.366(16)
C23 S23 1.707(10)
C23 S21 1.783(12)
C24 S22 1.723(10)
C24 S24 1.729(12)
C25 C26 1.361(16)
C25 S24 1.719(11)
C25 S23 1.743(13)
C26 S25 1.707(11)
C26 S26 1.747(13)
C27 C28 1.355(17)
C27 S27 1.732(11)
C27 S25 1.742(13)
C28 S26 1.723(11)
C28 S28 1.763(13)
C29 C30 1.493(17)
C29 S27 1.780(14)
C29 H29A 0.9900
C29 H29B 0.9900
C30 S28 1.806(13)
C30 H30A 0.9900
C30 H30B 0.9900
C31 C32 1.32(2)
C31 S31 1.724(14)
C31 H31A 0.9900
C31 H31B 0.9900
C32 S32 1.811(15)
C32 H32A 0.9900
C32 H32B 0.9900
C33 C34 1.351(16)
C33 S33 1.742(11)
C33 S31 1.751(12)
C34 S32 1.739(12)
C34 S34 1.757(13)
C35 C36 1.316(15)
C35 S33 1.736(12)
C35 S34 1.752(11)
C36 S36 1.765(12)
C36 S35 1.770(10)
C37 C38 1.366(18)
C37 S37 1.724(12)
C37 S35 1.766(14)
C38 S38 1.728(13)
C38 S36 1.753(12)
C39 C40 1.531(17)
C39 S37 1.808(13)
C39 H39A 0.9900
C39 H39B 0.9900
C40 S38 1.800(12)
C40 H40A 0.9900
C40 H40B 0.9900
C41 C42 1.534(16)
C41 S41 1.766(13)
C41 H41A 0.9900
C41 H41B 0.9900
C42 S42 1.804(14)
C42 H42A 0.9900
C42 H42B 0.9900
C43 C44 1.355(16)
C43 S41 1.742(12)
C43 S43 1.747(12)
C44 S42 1.736(11)
C44 S44 1.736(13)
C45 C46 1.343(17)
C45 S44 1.709(12)
C45 S43 1.736(14)
C46 S45 1.732(12)
C46 S46 1.755(15)
C47 C48 1.409(17)
C47 S47 1.689(12)
C47 S45 1.721(14)
C48 S46 1.729(12)
C48 S48 1.744(14)
C49 C50 1.40(2)
C49 S47 1.759(15)
C49 H49A 0.9900
C49 H49B 0.9900
C50 S48 1.74(2)
C50 H50A 0.9900
C50 H50B 0.9900
C51 C52 1.41(2)
C51 S51 1.701(15)
C51 H51A 0.9900
C51 H51B 0.9900
C52 S52 1.814(16)
C52 H52A 0.9900
C52 H52B 0.9900
C53 C54 1.356(17)
C53 S53 1.720(13)
C53 S51 1.748(14)
C54 S52 1.731(12)
C54 S54 1.786(13)
C55 C56 1.349(18)
C55 S54 1.710(14)
C55 S53 1.777(14)
C56 S55 1.742(13)
C56 S56 1.754(14)
C57 C58 1.338(17)
C57 S55 1.734(14)
C57 S57 1.737(13)
C58 S56 1.746(12)
C58 S58 1.772(13)
C59 C60 1.476(19)
C59 S57 1.827(14)
C59 H59A 0.9900
C59 H59B 0.9900
C60 S58 1.774(11)
C60 H60A 0.9900
C60 H60B 0.9900
Fe1 O111 2.001(8)
Fe1 O110 2.014(7)
Fe1 O101 2.022(8)
Fe1 O105 2.025(9)
Fe1 O115 2.056(8)
Fe1 O106 2.057(9)
C101 O101 1.295(15)
C101 C105 1.403(17)
C101 C102 1.437(19)
C102 O102 1.239(14)
C102 C103 1.514(18)
C103 O103 1.218(15)
C103 C104 1.518(18)
C104 O104 1.232(14)
C104 C105 1.436(19)
C105 O105 1.303(15)
C106 O106 1.308(12)
C106 C110 1.400(15)
C106 C107 1.460(17)
C107 O107 1.207(13)
C107 C108 1.496(18)
C108 O108 1.215(16)
C108 C109 1.508(19)
C109 O109 1.229(12)
C109 C110 1.445(17)
C110 O110 1.292(15)
C111 O111 1.313(12)
C111 C115 1.417(16)
C111 C112 1.462(18)
C112 O112 1.217(15)
C112 C113 1.484(18)
C113 O113 1.244(16)
C113 C114 1.500(19)
C114 O114 1.225(13)
C114 C115 1.450(18)
C115 O115 1.285(15)
C1 C2 1.386(19)
C1 C7 1.42(2)
C1 C6 1.431(18)
C2 C3 1.395(19)
C2 H2 0.9500
C3 C4 1.379(18)
C3 H3 0.9500
C4 C5 1.42(2)
C4 H4 0.9500
C5 C6 1.34(2)
C5 H5 0.9500
C6 H6 0.9500
C7 N8 1.121(18)
